data_4322441
loop_
_publ_author_name
'Takashi Yoshimura'
'Keisuke Umakoshi'
'Yoichi Sasaki'
'A. Geoffrey Sykes'

_publ_contact_author_address
;
            Pr Yoichi Sasaki
    Division of Chemistry
    Graduate School of Science
    Hokkaido University
    Kita-ku, Sapporo 060-0810
    Japan
;
_publ_contact_author_email ysasaki@science.hokudai.ac.jp
_publ_contact_author_fax +81-11-706-3447
_publ_contact_author_name ' Sasaki, Yoichi '
_publ_contact_author_phone +81-11-706-3817
_publ_section_title
;
 Synthesis, Structures, and Redox Properties of
 Octa(\m3-sulfido)hexarhenium(III) Complexes Having Terminal Pyridine
 Ligands
;
_journal_name_full 'Inorganic Chemistry'
_journal_page_first 5557
_journal_page_last 5564
_journal_paper_doi 10.1021/ic9907922
_journal_volume 38
_journal_year 1999
_chemical_formula_sum 'C31 H51 Cl3 N4 Re6 S8'
_chemical_formula_weight 1959.85
_space_group_IT_number 14
_symmetry_cell_setting monoclinic
_symmetry_Int_Tables_number 14
_symmetry_space_group_name_Hall '-P 2yn'
_symmetry_space_group_name_H-M 'P 1 21/n 1'
_cell_angle_alpha 90
_cell_angle_beta 108.94(2)
_cell_angle_gamma 90
_cell_formula_units_Z 4
_cell_length_a 16.156(5)
_cell_length_b 19.760(5)
_cell_length_c 18.895(4)
_cell_measurement_reflns_used 23
_cell_measurement_temperature 296.2
_cell_measurement_theta_max 14.8
_cell_measurement_theta_min 12.1
_cell_volume 5706(3)
_computing_cell_refinement 'MSC/AFC Diffractometer Control'
_computing_data_collection 'MSC/AFC Diffractometer Control'
_computing_data_reduction teXsan
_computing_publication_material teXsan
_computing_structure_refinement teXsan
_diffrn_ambient_temperature 296.2
_diffrn_measurement_device_type 'Rigaku AFC5R'
_diffrn_measurement_method \w-2\q
_diffrn_orient_matrix_UB_11 -0.01177
_diffrn_orient_matrix_UB_12 -0.04921
_diffrn_orient_matrix_UB_13 -0.01108
_diffrn_orient_matrix_UB_21 -0.04626
_diffrn_orient_matrix_UB_22 0.00117
_diffrn_orient_matrix_UB_23 0.02458
_diffrn_orient_matrix_UB_31 -0.04477
_diffrn_orient_matrix_UB_32 0.01175
_diffrn_orient_matrix_UB_33 -0.04903
_diffrn_radiation_detector 'scintillation counter'
_diffrn_radiation_monochromator graphite
_diffrn_radiation_source 'Rigaku rotating anode'
_diffrn_radiation_type 'Mo K\a'
_diffrn_radiation_wavelength 0.7107
_diffrn_reflns_av_R_equivalents 0.068
_diffrn_reflns_av_sigmaI/netI 0.112
_diffrn_reflns_limit_h_max 20
_diffrn_reflns_limit_h_min 0
_diffrn_reflns_limit_k_max 25
_diffrn_reflns_limit_k_min 0
_diffrn_reflns_limit_l_max 23
_diffrn_reflns_limit_l_min -24
_diffrn_reflns_number 13543
_diffrn_reflns_reduction_process 'Lp corrections applied'
_diffrn_reflns_theta_max 27.50
_diffrn_reflns_theta_min 2.06
_diffrn_standards_decay_% 1.40
_diffrn_standards_interval_count 150
_diffrn_standards_number 3
_exptl_absorpt_coefficient_mu 13.304
_exptl_absorpt_correction_T_max 0.996
_exptl_absorpt_correction_T_min 0.328
_exptl_absorpt_correction_type psi-scan
_exptl_absorpt_process_details 'North, Phillips & Mathews, 1968'
_exptl_crystal_colour yellow-orange
_exptl_crystal_density_diffrn 2.281
_exptl_crystal_density_method 'not measured'
_exptl_crystal_description rhombic
_exptl_crystal_F_000 3576.00
_exptl_crystal_size_max 0.4
_exptl_crystal_size_mid 0.2
_exptl_crystal_size_min 0.15
_refine_diff_density_max 2.16
_refine_diff_density_min -1.06
_refine_ls_extinction_method none
_refine_ls_goodness_of_fit_ref 1.617
_refine_ls_hydrogen_treatment noref
_refine_ls_matrix_type full
_refine_ls_number_constraints 0
_refine_ls_number_parameters 384
_refine_ls_number_reflns 6675
_refine_ls_number_restraints 12
_refine_ls_R_factor_all 0.0550
_refine_ls_R_factor_gt 0.0550
_refine_ls_shift/su_max 0.3860
_refine_ls_shift/su_mean 0.0560
_refine_ls_structure_factor_coef F
_refine_ls_weighting_details 'w = 1/[\s^2^(Fo) + 0.00063|Fo|^2^]'
_refine_ls_weighting_scheme calc
_refine_ls_wR_factor_gt 0.0735
_refine_ls_wR_factor_ref 0.0735
_reflns_number_gt 6675
_reflns_number_total 13090
_reflns_threshold_expression >2.0sigma(I)
_cod_data_source_file ic9907922_3.cif
_cod_data_source_block (Bu4N)[mer-{Re6S8Cl3(py)3}]
_cod_original_cell_volume 5705(2)
_cod_original_sg_symbol_H-M 'P 21/n '
_cod_original_formula_sum 'C31 H51 Cl3 N4 S8 Re6 '
_cod_database_code 4322441

loop_
_symmetry_equiv_pos_as_xyz
x,y,z
1/2-x,1/2+y,1/2-z
-x,-y,-z
1/2+x,1/2-y,1/2+z

loop_
_atom_site_label
_atom_site_type_symbol
_atom_site_fract_x
_atom_site_fract_y
_atom_site_fract_z
_atom_site_U_iso_or_equiv
_atom_site_adp_type
_atom_site_occupancy
_atom_site_calc_flag
_atom_site_refinement_flags
_atom_site_disorder_assembly
_atom_site_disorder_group
Re1 Re 0.20275(5) 0.29451(4) 0.22790(4) 0.0340(2) Uani 1.00 d . . .
Re2 Re 0.14226(5) 0.33485(4) 0.09055(4) 0.0349(2) Uani 1.00 d . . .
Re3 Re 0.11177(5) 0.21055(4) 0.04679(4) 0.0345(2) Uani 1.00 d . . .
Re4 Re 0.04682(5) 0.25876(4) 0.14484(4) 0.0353(2) Uani 1.00 d . . .
Re5 Re 0.17261(5) 0.16995(4) 0.18457(4) 0.0354(2) Uani 1.00 d . . .
Re6 Re 0.26796(5) 0.24638(4) 0.12976(4) 0.0358(2) Uani 1.00 d . . .
Cl1 Cl -0.1000(4) 0.2662(3) 0.1530(3) 0.058(2) Uani 1.00 d . . .
Cl2 Cl 0.1925(4) 0.0612(2) 0.2476(3) 0.057(2) Uani 1.00 d . . .
Cl3 Cl 0.4129(4) 0.2379(3) 0.1198(3) 0.060(2) Uani 1.00 d . . .
S1 S 0.1113(3) 0.2221(3) 0.2712(3) 0.043(1) Uani 1.00 d . . .
S2 S 0.3156(3) 0.2092(2) 0.2585(3) 0.043(1) Uani 1.00 d . . .
S3 S 0.2867(3) 0.3619(2) 0.1711(3) 0.043(1) Uani 1.00 d . . .
S4 S 0.0843(3) 0.3734(2) 0.1855(3) 0.042(1) Uani 1.00 d . . .
S5 S 0.2304(3) 0.1322(2) 0.0891(3) 0.044(1) Uani 1.00 d . . .
S6 S 0.0278(3) 0.1427(2) 0.1037(3) 0.042(1) Uani 1.00 d . . .
S7 S 0.2024(3) 0.2850(2) 0.0027(3) 0.042(1) Uani 1.00 d . . .
S8 S -0.0001(3) 0.2948(2) 0.0157(3) 0.042(1) Uani 1.00 d . . .
N1 N 0.330(2) 0.177(1) -0.146(1) 0.091(7) Uiso 1.00 d . . .
N11 N 0.258(1) 0.3422(8) 0.3373(9) 0.043(4) Uani 1.00 d . . .
N12 N 0.128(1) 0.4337(7) 0.0394(9) 0.045(4) Uani 1.00 d . . .
N13 N 0.055(1) 0.1577(7) -0.0619(8) 0.041(4) Uani 1.00 d . . .
C12 C 0.266(1) 0.4096(10) 0.344(1) 0.045(5) Uani 1.00 d . . .
C13 C 0.301(2) 0.443(1) 0.413(1) 0.057(7) Uani 1.00 d . . .
C14 C 0.325(2) 0.405(1) 0.476(1) 0.060(6) Uani 1.00 d . . .
C15 C 0.318(1) 0.333(1) 0.470(1) 0.056(6) Uani 1.00 d . . .
C16 C 0.278(2) 0.306(1) 0.400(1) 0.056(6) Uani 1.00 d . . .
C22 C 0.089(2) 0.442(1) -0.037(1) 0.065(6) Uani 1.00 d . . .
C23 C 0.084(2) 0.504(1) -0.073(1) 0.082(9) Uani 1.00 d . . .
C24 C 0.118(2) 0.562(1) -0.032(1) 0.063(6) Uani 1.00 d . . .
C25 C 0.152(2) 0.558(1) 0.047(1) 0.070(7) Uani 1.00 d . . .
C26 C 0.155(1) 0.4909(10) 0.076(1) 0.050(6) Uani 1.00 d . . .
C32 C 0.044(1) 0.0916(9) -0.062(1) 0.054(6) Uani 1.00 d . . .
C33 C 0.007(2) 0.058(1) -0.127(1) 0.083(9) Uani 1.00 d . . .
C34 C -0.019(2) 0.093(1) -0.191(1) 0.074(7) Uani 1.00 d . . .
C35 C -0.004(2) 0.159(1) -0.193(1) 0.071(7) Uani 1.00 d . . .
C36 C 0.031(1) 0.1922(8) -0.126(1) 0.041(5) Uani 1.00 d . . .
C101 C 0.305(2) 0.134(1) -0.090(2) 0.100(9) Uiso 1.00 d . . .
C102 C 0.342(2) 0.063(1) -0.089(2) 0.12(1) Uiso 1.00 d . . .
C103 C 0.347(2) 0.022(1) -0.020(2) 0.11(1) Uiso 1.00 d . . .
C104 C 0.382(2) -0.050(1) -0.015(2) 0.108(10) Uiso 1.00 d . . .
C105 C 0.301(2) 0.137(2) -0.222(2) 0.104(9) Uiso 1.00 d . . .
C106 C 0.204(2) 0.123(2) -0.253(2) 0.14(1) Uiso 1.00 d . . .
C107 C 0.188(2) 0.080(2) -0.323(2) 0.14(1) Uiso 1.00 d . . .
C108 C 0.206(4) 0.095(3) -0.396(3) 0.34(3) Uiso 1.00 d . . .
C109 C 0.426(2) 0.190(2) -0.128(2) 0.102(9) Uiso 1.00 d . . .
C110 C 0.482(2) 0.225(2) -0.057(2) 0.16(1) Uiso 1.00 d . . .
C111 C 0.575(2) 0.243(2) -0.054(2) 0.13(1) Uiso 1.00 d . . .
C112 C 0.635(3) 0.263(2) 0.023(2) 0.19(2) Uiso 1.00 d . . .
C113 C 0.266(3) 0.233(2) -0.157(2) 0.13(1) Uiso 1.00 d . . .
C114 C 0.270(3) 0.285(2) -0.215(2) 0.13(1) Uiso 1.00 d . . .
C115 C 0.196(4) 0.337(3) -0.234(4) 0.28(2) Uiso 1.00 d . . .
C116 C 0.122(6) 0.364(6) -0.300(5) 0.63(6) Uiso 1.00 d . . .
H12 H 0.2474 0.4367 0.2981 0.0545 Uiso 1.00 calc . . .
H13 H 0.3077 0.4914 0.4146 0.0685 Uiso 1.00 calc . . .
H14 H 0.3449 0.4262 0.5252 0.0703 Uiso 1.00 calc . . .
H15 H 0.3411 0.3034 0.5136 0.0670 Uiso 1.00 calc . . .
H16 H 0.2632 0.2575 0.3966 0.0677 Uiso 1.00 calc . . .
H22 H 0.0669 0.4020 -0.0678 0.0726 Uiso 1.00 calc . . .
H23 H 0.0571 0.5064 -0.1277 0.0944 Uiso 1.00 calc . . .
H24 H 0.1157 0.6062 -0.0566 0.0746 Uiso 1.00 calc . . .
H25 H 0.1740 0.5968 0.0783 0.0787 Uiso 1.00 calc . . .
H26 H 0.1805 0.4864 0.1307 0.0595 Uiso 1.00 calc . . .
H31 H 0.0629 0.0667 -0.0149 0.0663 Uiso 1.00 calc . . .
H32 H -0.0031 0.0093 -0.1267 0.0977 Uiso 1.00 calc . . .
H33 H -0.0493 0.0695 -0.2380 0.0863 Uiso 1.00 calc . . .
H34 H -0.0174 0.1842 -0.2397 0.0809 Uiso 1.00 calc . . .
H35 H 0.0375 0.2407 -0.1244 0.0490 Uiso 1.00 calc . . .

loop_
_atom_site_aniso_label
_atom_site_aniso_U_11
_atom_site_aniso_U_22
_atom_site_aniso_U_33
_atom_site_aniso_U_12
_atom_site_aniso_U_13
_atom_site_aniso_U_23
Re1 0.0451(5) 0.0288(4) 0.0280(4) 0.0030(3) 0.0117(3) -0.0020(3)
Re2 0.0440(5) 0.0298(4) 0.0307(4) 0.0043(3) 0.0120(3) 0.0008(3)
Re3 0.0434(5) 0.0315(4) 0.0289(4) 0.0029(3) 0.0121(3) -0.0030(3)
Re4 0.0414(5) 0.0338(4) 0.0326(4) 0.0032(3) 0.0147(3) -0.0021(3)
Re5 0.0468(5) 0.0283(4) 0.0314(4) 0.0037(3) 0.0131(3) -0.0004(3)
Re6 0.0411(5) 0.0341(4) 0.0335(4) 0.0038(3) 0.0138(3) -0.0015(3)
Cl1 0.050(3) 0.071(4) 0.066(4) 0.002(3) 0.036(3) -0.012(3)
Cl2 0.084(4) 0.032(2) 0.049(3) 0.008(2) 0.014(3) 0.011(2)
Cl3 0.046(3) 0.077(4) 0.063(4) 0.004(3) 0.026(3) 0.000(3)
S1 0.057(3) 0.048(3) 0.032(2) -0.002(2) 0.025(2) 0.001(2)
S2 0.047(2) 0.039(3) 0.039(2) 0.006(2) 0.007(2) 0.003(2)
S3 0.049(2) 0.037(2) 0.043(3) -0.008(2) .014(2) -0.001(2)
S4 0.056(3) 0.032(2) 0.043(3) 0.010(2) 0.021(2) -0.007(2)
S5 0.055(3) 0.038(2) 0.042(3) 0.012(2) 0.020(2) -0.006(2)
S6 0.051(2) 0.039(2) 0.037(3) -0.011(2) .018(2) -0.008(2)
S7 0.056(3) 0.040(2) 0.035(1) 0.003(2) 0.022(2) 0.003(2)
S8 0.048(2) 0.034(2) 0.038(2) 0.010(2) 0.008(2) 0.003(2)
N11 0.05(1) 0.045(7) 0.035(5) -0.002(8) .014(7) -0.019(5)
N12 0.06(1) 0.032(5) 0.045(8) 0.008(7) 0.016(8) 0.009(4)
N13 0.05(1) 0.031(6) 0.032(5) 0.016(7) 0.004(7) -0.003(4)
C12 0.06(1) 0.043(7) 0.034(9) 0.004(9) 0.011(9) 0.003(8)
C13 0.08(2) 0.06(1) 0.040(9) 0.00(1) 0.02(1) -0.012(7)
C14 0.07(2) 0.07(1) 0.04(1) 0.00(1) 0.01(1) -0.008(9)
C15 0.07(2) 0.07(1) 0.030(9) 0.01(1) 0.021(9) -0.002(9)
C16 0.07(2) 0.06(1) 0.039(8) -0.01(1) .02(1) -0.006(7)
C22 0.09(2) 0.05(1) 0.046(9) -0.01(1) .00(1) -0.002(9)
C23 0.11(2) 0.05(1) 0.09(2) 0.02(1) 0.03(2) 0.027(9)
C24 0.08(2) 0.06(1) 0.06(1) 0.03(1) 0.03(1) 0.026(9)
C25 0.10(2) 0.041(9) 0.06(1) 0.01(1) 0.01(1) -0.011(9)
C26 0.06(1) 0.046(8) 0.04(1) 0.000(9) .02(1) -0.015(7)
C32 0.07(2) 0.034(7) 0.06(1) -0.01(1) .02(1) -0.009(9)
C33 0.12(2) 0.06(2) 0.05(1) 0.03(1) 0.01(1) -0.022(8)
C34 0.09(2) 0.06(1) 0.05(1) 0.00(1) 0.00(1) -0.026(9)
C35 0.09(2) 0.06(1) 0.03(1) 0.01(1) -0.01(1) 0.004(9)
C36 0.04(1) 0.024(9) 0.045(8) 0.007(7) -0.010(9) 0.009(6)

loop_
_atom_type_symbol
_atom_type_description
_atom_type_scat_dispersion_real
_atom_type_scat_dispersion_imag
_atom_type_scat_source
C C 0.003 0.002
;International Tables for Crystallography
(1992, Vol. C, Tables 4.2.6.8 and 6.1.1.1)
;
H H 0.000 0.000
;International Tables for Crystallography
(1992, Vol. C, Table 6.1.1.2)
;
N N 0.006 0.003
;International Tables for Crystallography
(1992, Vol. C, Tables 4.2.6.8 and 6.1.1.1)
;
S S 0.125 0.123
;International Tables for Crystallography
(1992, Vol. C, Tables 4.2.6.8 and 6.1.1.1)
;
Cl Cl 0.148 0.159
;International Tables for Crystallography
(1992, Vol. C, Tables 4.2.6.8 and 6.1.1.1)
;
Re Re -1.018 7.231
;International Tables for Crystallography
(1992, Vol. C, Tables 4.2.6.8 and 6.1.1.1)
;

loop_
_geom_angle_atom_site_label_1
_geom_angle_atom_site_label_2
_geom_angle_atom_site_label_3
_geom_angle
_geom_angle_site_symmetry_1
_geom_angle_site_symmetry_2
_geom_angle_site_symmetry_3
_geom_angle_publ_flag
RE2 RE1 RE4 60.03(4) 1_555 1_555 1_555 yes
RE2 RE1 RE5 90.27(4) 1_555 1_555 1_555 yes
RE2 RE1 RE6 60.26(4) 1_555 1_555 1_555 yes
RE2 RE1 S1 117.1(2) 1_555 1_555 1_555 yes
RE2 RE1 S2 117.8(2) 1_555 1_555 1_555 yes
RE2 RE1 S3 57.4(2) 1_555 1_555 1_555 yes
RE2 RE1 S4 57.5(2) 1_555 1_555 1_555 yes
RE2 RE1 N11 136.3(5) 1_555 1_555 1_555 yes
RE4 RE1 RE5 60.29(4) 1_555 1_555 1_555 yes
RE4 RE1 RE6 90.44(5) 1_555 1_555 1_555 yes
RE4 RE1 S1 57.1(2) 1_555 1_555 1_555 yes
RE4 RE1 S2 117.7(2) 1_555 1_555 1_555 yes
RE4 RE1 S3 117.4(2) 1_555 1_555 1_555 yes
RE4 RE1 S4 57.4(2) 1_555 1_555 1_555 yes
RE4 RE1 N11 135.0(6) 1_555 1_555 1_555 yes
RE5 RE1 RE6 60.24(4) 1_555 1_555 1_555 yes
RE5 RE1 S1 57.6(2) 1_555 1_555 1_555 yes
RE5 RE1 S2 57.4(2) 1_555 1_555 1_555 yes
RE5 RE1 S3 117.6(2) 1_555 1_555 1_555 yes
RE5 RE1 S4 117.7(2) 1_555 1_555 1_555 yes
RE5 RE1 N11 133.4(5) 1_555 1_555 1_555 yes
RE6 RE1 S1 117.8(2) 1_555 1_555 1_555 yes
RE6 RE1 S2 57.6(2) 1_555 1_555 1_555 yes
RE6 RE1 S3 57.4(2) 1_555 1_555 1_555 yes
RE6 RE1 S4 117.8(2) 1_555 1_555 1_555 yes
RE6 RE1 N11 134.6(6) 1_555 1_555 1_555 yes
S1 RE1 S2 90.1(2) 1_555 1_555 1_555 yes
S1 RE1 S3 173.7(2) 1_555 1_555 1_555 yes
S1 RE1 S4 89.3(2) 1_555 1_555 1_555 yes
S1 RE1 N11 92.4(6) 1_555 1_555 1_555 yes
S2 RE1 S3 90.1(2) 1_555 1_555 1_555 yes
S2 RE1 S4 174.1(2) 1_555 1_555 1_555 yes
S2 RE1 N11 91.8(5) 1_555 1_555 1_555 yes
S3 RE1 S4 89.7(2) 1_555 1_555 1_555 yes
S3 RE1 N11 94.0(6) 1_555 1_555 1_555 yes
S4 RE1 N11 94.0(5) 1_555 1_555 1_555 yes
RE1 RE2 RE3 89.93(4) 1_555 1_555 1_555 yes
RE1 RE2 RE4 60.22(4) 1_555 1_555 1_555 yes
RE1 RE2 RE6 60.03(4) 1_555 1_555 1_555 yes
RE1 RE2 S3 57.2(2) 1_555 1_555 1_555 yes
RE1 RE2 S4 57.3(2) 1_555 1_555 1_555 yes
RE1 RE2 S7 117.6(2) 1_555 1_555 1_555 yes
RE1 RE2 S8 117.8(2) 1_555 1_555 1_555 yes
RE1 RE2 N12 132.8(5) 1_555 1_555 1_555 yes
RE3 RE2 RE4 59.98(4) 1_555 1_555 1_555 yes
RE3 RE2 RE6 60.17(4) 1_555 1_555 1_555 yes
RE3 RE2 S3 117.4(2) 1_555 1_555 1_555 yes
RE3 RE2 S4 117.4(2) 1_555 1_555 1_555 yes
RE3 RE2 S7 57.7(2) 1_555 1_555 1_555 yes
RE3 RE2 S8 56.9(1) 1_555 1_555 1_555 yes
RE3 RE2 N12 137.3(5) 1_555 1_555 1_555 yes
RE4 RE2 RE6 90.42(4) 1_555 1_555 1_555 yes
RE4 RE2 S3 117.4(2) 1_555 1_555 1_555 yes
RE4 RE2 S4 57.4(2) 1_555 1_555 1_555 yes
RE4 RE2 S7 117.6(2) 1_555 1_555 1_555 yes
RE4 RE2 S8 57.6(2) 1_555 1_555 1_555 yes
RE4 RE2 N12 135.2(6) 1_555 1_555 1_555 yes
RE6 RE2 S3 57.3(2) 1_555 1_555 1_555 yes
RE6 RE2 S4 117.3(2) 1_555 1_555 1_555 yes
RE6 RE2 S7 57.6(2) 1_555 1_555 1_555 yes
RE6 RE2 S8 117.1(1) 1_555 1_555 1_555 yes
RE6 RE2 N12 134.3(6) 1_555 1_555 1_555 yes
S3 RE2 S4 89.4(2) 1_555 1_555 1_555 yes
S3 RE2 S7 90.1(2) 1_555 1_555 1_555 yes
S3 RE2 S8 173.4(2) 1_555 1_555 1_555 yes
S3 RE2 N12 91.4(6) 1_555 1_555 1_555 yes
S4 RE2 S7 173.8(2) 1_555 1_555 1_555 yes
S4 RE2 S8 90.7(2) 1_555 1_555 1_555 yes
S4 RE2 N12 92.0(6) 1_555 1_555 1_555 yes
S7 RE2 S8 89.0(2) 1_555 1_555 1_555 yes
S7 RE2 N12 94.2(6) 1_555 1_555 1_555 yes
S8 RE2 N12 95.1(6) 1_555 1_555 1_555 yes
RE2 RE3 RE4 60.09(4) 1_555 1_555 1_555 yes
RE2 RE3 RE5 90.12(4) 1_555 1_555 1_555 yes
RE2 RE3 RE6 60.13(4) 1_555 1_555 1_555 yes
RE2 RE3 S5 117.4(2) 1_555 1_555 1_555 yes
RE2 RE3 S6 117.7(2) 1_555 1_555 1_555 yes
RE2 RE3 S7 57.1(2) 1_555 1_555 1_555 yes
RE2 RE3 S8 57.8(2) 1_555 1_555 1_555 yes
RE2 RE3 N13 136.1(5) 1_555 1_555 1_555 yes
RE4 RE3 RE5 60.34(4) 1_555 1_555 1_555 yes
RE4 RE3 RE6 90.45(5) 1_555 1_555 1_555 yes
RE4 RE3 S5 117.8(2) 1_555 1_555 1_555 yes
RE4 RE3 S6 57.6(2) 1_555 1_555 1_555 yes
RE4 RE3 S7 117.1(2) 1_555 1_555 1_555 yes
RE4 RE3 S8 57.9(2) 1_555 1_555 1_555 yes
RE4 RE3 N13 134.0(5) 1_555 1_555 1_555 yes
RE5 RE3 RE6 60.10(4) 1_555 1_555 1_555 yes
RE5 RE3 S5 57.5(2) 1_555 1_555 1_555 yes
RE5 RE3 S6 57.4(2) 1_555 1_555 1_555 yes
RE5 RE3 S7 117.5(2) 1_555 1_555 1_555 yes
RE5 RE3 S8 118.2(2) 1_555 1_555 1_555 yes
RE5 RE3 N13 133.7(5) 1_555 1_555 1_555 yes
RE6 RE3 S5 57.3(2) 1_555 1_555 1_555 yes
RE6 RE3 S6 117.5(2) 1_555 1_555 1_555 yes
RE6 RE3 S7 57.4(2) 1_555 1_555 1_555 yes
RE6 RE3 S8 117.9(2) 1_555 1_555 1_555 yes
RE6 RE3 N13 135.5(5) 1_555 1_555 1_555 yes
S5 RE3 S6 89.8(2) 1_555 1_555 1_555 yes
S5 RE3 S7 90.0(2) 1_555 1_555 1_555 yes
S5 RE3 S8 174.4(2) 1_555 1_555 1_555 yes
S5 RE3 N13 92.8(5) 1_555 1_555 1_555 yes
S6 RE3 S7 173.7(2) 1_555 1_555 1_555 yes
S6 RE3 S8 90.4(2) 1_555 1_555 1_555 yes
S6 RE3 N13 91.7(6) 1_555 1_555 1_555 yes
S7 RE3 S8 89.2(2) 1_555 1_555 1_555 yes
S7 RE3 N13 94.6(6) 1_555 1_555 1_555 yes
S8 RE3 N13 92.9(5) 1_555 1_555 1_555 yes
RE1 RE4 RE2 59.75(4) 1_555 1_555 1_555 yes
RE1 RE4 RE3 89.63(5) 1_555 1_555 1_555 yes
RE1 RE4 RE5 59.73(4) 1_555 1_555 1_555 yes
RE1 RE4 CL1 136.1(2) 1_555 1_555 1_555 yes
RE1 RE4 S1 57.0(2) 1_555 1_555 1_555 yes
RE1 RE4 S4 57.1(2) 1_555 1_555 1_555 yes
RE1 RE4 S6 116.8(2) 1_555 1_555 1_555 yes
RE1 RE4 S8 117.1(2) 1_555 1_555 1_555 yes
RE2 RE4 RE3 59.93(4) 1_555 1_555 1_555 yes
RE2 RE4 RE5 89.78(5) 1_555 1_555 1_555 yes
RE2 RE4 CL1 135.1(2) 1_555 1_555 1_555 yes
RE2 RE4 S1 116.7(2) 1_555 1_555 1_555 yes
RE2 RE4 S4 57.3(2) 1_555 1_555 1_555 yes
RE2 RE4 S6 117.0(2) 1_555 1_555 1_555 yes
RE2 RE4 S8 57.4(2) 1_555 1_555 1_555 yes
RE3 RE4 RE5 59.91(4) 1_555 1_555 1_555 yes
RE3 RE4 CL1 134.3(2) 1_555 1_555 1_555 yes
RE3 RE4 S1 117.2(2) 1_555 1_555 1_555 yes
RE3 RE4 S4 117.2(2) 1_555 1_555 1_555 yes
RE3 RE4 S6 57.2(2) 1_555 1_555 1_555 yes
RE3 RE4 S8 56.8(2) 1_555 1_555 1_555 yes
RE5 RE4 CL1 135.1(2) 1_555 1_555 1_555 yes
RE5 RE4 S1 57.3(2) 1_555 1_555 1_555 yes
RE5 RE4 S4 116.8(2) 1_555 1_555 1_555 yes
RE5 RE4 S6 57.1(2) 1_555 1_555 1_555 yes
RE5 RE4 S8 116.7(2) 1_555 1_555 1_555 yes
CL1 RE4 S1 94.2(2) 1_555 1_555 1_555 yes
CL1 RE4 S4 94.1(2) 1_555 1_555 1_555 yes
CL1 RE4 S6 93.0(2) 1_555 1_555 1_555 yes
CL1 RE4 S8 93.1(2) 1_555 1_555 1_555 yes
S1 RE4 S4 89.1(2) 1_555 1_555 1_555 yes
S1 RE4 S6 90.1(2) 1_555 1_555 1_555 yes
S1 RE4 S8 172.7(2) 1_555 1_555 1_555 yes
S4 RE4 S6 172.8(2) 1_555 1_555 1_555 yes
S4 RE4 S8 90.5(2) 1_555 1_555 1_555 yes
S6 RE4 S8 89.4(2) 1_555 1_555 1_555 yes
RE1 RE5 RE3 89.68(4) 1_555 1_555 1_555 yes
RE1 RE5 RE4 59.98(4) 1_555 1_555 1_555 yes
RE1 RE5 RE6 59.93(4) 1_555 1_555 1_555 yes
RE1 RE5 CL2 134.8(2) 1_555 1_555 1_555 yes
RE1 RE5 S1 56.9(2) 1_555 1_555 1_555 yes
RE1 RE5 S2 57.6(2) 1_555 1_555 1_555 yes
RE1 RE5 S5 117.0(2) 1_555 1_555 1_555 yes
RE1 RE5 S6 117.3(2) 1_555 1_555 1_555 yes
RE3 RE5 RE4 59.74(4) 1_555 1_555 1_555 yes
RE3 RE5 RE6 60.07(4) 1_555 1_555 1_555 yes
RE3 RE5 CL2 135.5(2) 1_555 1_555 1_555 yes
RE3 RE5 S1 116.4(2) 1_555 1_555 1_555 yes
RE3 RE5 S2 117.5(2) 1_555 1_555 1_555 yes
RE3 RE5 S5 57.0(2) 1_555 1_555 1_555 yes
RE3 RE5 S6 57.1(2) 1_555 1_555 1_555 yes
RE4 RE5 RE6 90.09(4) 1_555 1_555 1_555 yes
RE4 RE5 CL2 134.8(2) 1_555 1_555 1_555 yes
RE4 RE5 S1 56.8(2) 1_555 1_555 1_555 yes
RE4 RE5 S2 117.5(2) 1_555 1_555 1_555 yes
RE4 RE5 S5 116.7(2) 1_555 1_555 1_555 yes
RE4 RE5 S6 57.3(2) 1_555 1_555 1_555 yes
RE6 RE5 CL2 135.1(2) 1_555 1_555 1_555 yes
RE6 RE5 S1 116.8(2) 1_555 1_555 1_555 yes
RE6 RE5 S2 57.5(2) 1_555 1_555 1_555 yes
RE6 RE5 S5 57.1(2) 1_555 1_555 1_555 yes
RE6 RE5 S6 117.2(2) 1_555 1_555 1_555 yes
CL2 RE5 S1 93.7(2) 1_555 1_555 1_555 yes
CL2 RE5 S2 92.9(2) 1_555 1_555 1_555 yes
CL2 RE5 S5 94.1(2) 1_555 1_555 1_555 yes
CL2 RE5 S6 93.5(2) 1_555 1_555 1_555 yes
S1 RE5 S2 89.8(2) 1_555 1_555 1_555 yes
S1 RE5 S5 172.2(2) 1_555 1_555 1_555 yes
S1 RE5 S6 89.9(2) 1_555 1_555 1_555 yes
S2 RE5 S5 90.1(2) 1_555 1_555 1_555 yes
S2 RE5 S6 173.6(2) 1_555 1_555 1_555 yes
S5 RE5 S6 89.3(2) 1_555 1_555 1_555 yes
RE1 RE6 RE2 59.72(4) 1_555 1_555 1_555 yes
RE1 RE6 RE3 89.48(5) 1_555 1_555 1_555 yes
RE1 RE6 RE5 59.83(4) 1_555 1_555 1_555 yes
RE1 RE6 CL3 135.3(2) 1_555 1_555 1_555 yes
RE1 RE6 S2 57.5(2) 1_555 1_555 1_555 yes
RE1 RE6 S3 57.0(2) 1_555 1_555 1_555 yes
RE1 RE6 S5 117.1(2) 1_555 1_555 1_555 yes
RE1 RE6 S7 116.5(2) 1_555 1_555 1_555 yes
RE2 RE6 RE3 59.70(4) 1_555 1_555 1_555 yes
RE2 RE6 RE5 89.72(5) 1_555 1_555 1_555 yes
RE2 RE6 CL3 135.4(2) 1_555 1_555 1_555 yes
RE2 RE6 S2 117.1(2) 1_555 1_555 1_555 yes
RE2 RE6 S3 57.1(2) 1_555 1_555 1_555 yes
RE2 RE6 S5 116.7(2) 1_555 1_555 1_555 yes
RE2 RE6 S7 56.9(2) 1_555 1_555 1_555 yes
RE3 RE6 RE5 59.83(4) 1_555 1_555 1_555 yes
RE3 RE6 CL3 135.2(2) 1_555 1_555 1_555 yes
RE3 RE6 S2 117.0(2) 1_555 1_555 1_555 yes
RE3 RE6 S3 116.8(2) 1_555 1_555 1_555 yes
RE3 RE6 S5 57.0(2) 1_555 1_555 1_555 yes
RE3 RE6 S7 57.3(2) 1_555 1_555 1_555 yes
RE5 RE6 CL3 134.9(2) 1_555 1_555 1_555 yes
RE5 RE6 S2 57.2(2) 1_555 1_555 1_555 yes
RE5 RE6 S3 116.8(2) 1_555 1_555 1_555 yes
RE5 RE6 S5 57.3(2) 1_555 1_555 1_555 yes
RE5 RE6 S7 117.0(2) 1_555 1_555 1_555 yes
CL3 RE6 S2 93.3(2) 1_555 1_555 1_555 yes
CL3 RE6 S3 93.9(2) 1_555 1_555 1_555 yes
CL3 RE6 S5 93.5(2) 1_555 1_555 1_555 yes
CL3 RE6 S7 93.9(2) 1_555 1_555 1_555 yes
S2 RE6 S3 89.8(2) 1_555 1_555 1_555 yes
S2 RE6 S5 90.1(2) 1_555 1_555 1_555 yes
S2 RE6 S7 172.8(2) 1_555 1_555 1_555 yes
S3 RE6 S5 172.6(2) 1_555 1_555 1_555 yes
S3 RE6 S7 89.5(2) 1_555 1_555 1_555 yes
S5 RE6 S7 89.7(2) 1_555 1_555 1_555 yes
RE1 S1 RE4 66.0(2) 1_555 1_555 1_555 yes
RE1 S1 RE5 65.5(2) 1_555 1_555 1_555 yes
RE4 S1 RE5 65.9(2) 1_555 1_555 1_555 yes
RE1 S2 RE5 65.0(2) 1_555 1_555 1_555 yes
RE1 S2 RE6 65.0(2) 1_555 1_555 1_555 yes
RE5 S2 RE6 65.3(2) 1_555 1_555 1_555 yes
RE1 S3 RE2 65.4(2) 1_555 1_555 1_555 yes
RE1 S3 RE6 65.5(2) 1_555 1_555 1_555 yes
RE2 S3 RE6 65.6(2) 1_555 1_555 1_555 yes
RE1 S4 RE2 65.2(2) 1_555 1_555 1_555 yes
RE1 S4 RE4 65.5(1) 1_555 1_555 1_555 yes
RE2 S4 RE4 65.2(1) 1_555 1_555 1_555 yes
RE3 S5 RE5 65.5(2) 1_555 1_555 1_555 yes
RE3 S5 RE6 65.8(2) 1_555 1_555 1_555 yes
RE5 S5 RE6 65.6(2) 1_555 1_555 1_555 yes
RE3 S6 RE4 65.2(2) 1_555 1_555 1_555 yes
RE3 S6 RE5 65.4(2) 1_555 1_555 1_555 yes
RE4 S6 RE5 65.5(2) 1_555 1_555 1_555 yes
RE2 S7 RE3 65.3(2) 1_555 1_555 1_555 yes
RE2 S7 RE6 65.5(2) 1_555 1_555 1_555 yes
RE3 S7 RE6 65.3(2) 1_555 1_555 1_555 yes
RE2 S8 RE3 65.3(2) 1_555 1_555 1_555 yes
RE2 S8 RE4 65.0(2) 1_555 1_555 1_555 yes
RE3 S8 RE4 65.2(2) 1_555 1_555 1_555 yes
C101 N1 C105 106(2) 1_555 1_555 1_555 yes
C101 N1 C109 114(2) 1_555 1_555 1_555 yes
C101 N1 C113 100(2) 1_555 1_555 1_555 yes
C105 N1 C109 105(2) 1_555 1_555 1_555 yes
C105 N1 C113 105(3) 1_555 1_555 1_555 yes
C109 N1 C113 122(3) 1_555 1_555 1_555 yes
RE1 N11 C12 120(1) 1_555 1_555 1_555 yes
RE1 N11 C16 121(1) 1_555 1_555 1_555 yes
C12 N11 C16 117(2) 1_555 1_555 1_555 yes
RE2 N12 C22 121(1) 1_555 1_555 1_555 yes
RE2 N12 C26 124(1) 1_555 1_555 1_555 yes
RE3 N13 C32 119(1) 1_555 1_555 1_555 yes
RE3 N13 C36 120(1) 1_555 1_555 1_555 yes
C32 N13 C36 120(2) 1_555 1_555 1_555 yes
N11 C12 C13 123(2) 1_555 1_555 1_555 yes
N11 C12 H12 118(2) 1_555 1_555 1_555 no
C13 C12 H12 118(2) 1_555 1_555 1_555 no
C12 C13 C14 118(2) 1_555 1_555 1_555 yes
C12 C13 H13 120(2) 1_555 1_555 1_555 no
C14 C13 H13 120(2) 1_555 1_555 1_555 no
C13 C14 C15 119(2) 1_555 1_555 1_555 yes
C13 C14 H14 121(2) 1_555 1_555 1_555 no
C15 C14 H14 119(2) 1_555 1_555 1_555 no
C14 C15 H15 121(2) 1_555 1_555 1_555 no
C16 C15 H15 120(2) 1_555 1_555 1_555 no
N11 C16 C15 122(2) 1_555 1_555 1_555 yes
N11 C16 H16 118(2) 1_555 1_555 1_555 no
C15 C16 H16 118(2) 1_555 1_555 1_555 no
N12 C22 C23 123(2) 1_555 1_555 1_555 yes
N12 C22 H22 118(2) 1_555 1_555 1_555 no
C23 C22 H22 118(2) 1_555 1_555 1_555 no
C22 C23 C24 120(2) 1_555 1_555 1_555 yes
C22 C23 H23 119(3) 1_555 1_555 1_555 no
C24 C23 H23 120(2) 1_555 1_555 1_555 no
C23 C24 C25 118(2) 1_555 1_555 1_555 yes
C23 C24 H24 120(2) 1_555 1_555 1_555 no
C25 C24 H24 120(3) 1_555 1_555 1_555 no
C24 C25 C26 115(2) 1_555 1_555 1_555 yes
C24 C25 H25 122(2) 1_555 1_555 1_555 no
C26 C25 H25 122(2) 1_555 1_555 1_555 no
N12 C26 C25 128(2) 1_555 1_555 1_555 yes
C25 C26 H26 116(2) 1_555 1_555 1_555 no
N13 C32 C33 120(2) 1_555 1_555 1_555 yes
N13 C32 H31 119(2) 1_555 1_555 1_555 no
C33 C32 H31 119(2) 1_555 1_555 1_555 no
C32 C33 C34 119(2) 1_555 1_555 1_555 yes
C32 C33 H32 120(3) 1_555 1_555 1_555 no
C34 C33 H32 120(2) 1_555 1_555 1_555 no
C33 C34 C35 120(2) 1_555 1_555 1_555 yes
C33 C34 H33 119(3) 1_555 1_555 1_555 no
C35 C34 H33 119(3) 1_555 1_555 1_555 no
C34 C35 C36 118(2) 1_555 1_555 1_555 yes
C34 C35 H34 121(2) 1_555 1_555 1_555 no
C36 C35 H34 120(2) 1_555 1_555 1_555 no
N13 C36 C35 120(2) 1_555 1_555 1_555 yes
N13 C36 H35 119(2) 1_555 1_555 1_555 no
C35 C36 H35 120(2) 1_555 1_555 1_555 no
N1 C101 C102 109(3) 1_555 1_555 1_555 yes
C101 C102 C103 114(3) 1_555 1_555 1_555 yes
C102 C103 C104 118(3) 1_555 1_555 1_555 yes
N1 C105 C106 114(3) 1_555 1_555 1_555 yes
C105 C106 C107 107(3) 1_555 1_555 1_555 yes
N1 C109 C110 123(3) 1_555 1_555 1_555 yes
C109 C110 C111 115(3) 1_555 1_555 1_555 yes
N1 C113 C114 114(4) 1_555 1_555 1_555 yes
C114 C115 C116 140(9) 1_555 1_555 1_555 yes

loop_
_geom_bond_atom_site_label_1
_geom_bond_atom_site_label_2
_geom_bond_distance
_geom_bond_site_symmetry_1
_geom_bond_site_symmetry_2
_geom_bond_publ_flag
RE1 RE2 2.584(1) 1_555 1_555 yes
RE1 RE4 2.596(2) 1_555 1_555 yes
RE1 RE5 2.590(1) 1_555 1_555 yes
RE1 RE6 2.592(2) 1_555 1_555 yes
RE1 S1 2.384(7) 1_555 1_555 yes
RE1 S2 2.412(6) 1_555 1_555 yes
RE1 S3 2.390(7) 1_555 1_555 yes
RE1 S4 2.396(6) 1_555 1_555 yes
RE1 N11 2.18(2) 1_555 1_555 yes
RE2 RE3 2.587(1) 1_555 1_555 yes
RE2 RE4 2.592(2) 1_555 1_555 yes
RE2 RE6 2.599(1) 1_555 1_555 yes
RE2 S3 2.396(6) 1_555 1_555 yes
RE2 S4 2.402(6) 1_555 1_555 yes
RE2 S7 2.391(6) 1_555 1_555 yes
RE2 S8 2.409(7) 1_555 1_555 yes
RE2 N12 2.16(2) 1_555 1_555 yes
RE3 RE4 2.589(1) 1_555 1_555 yes
RE3 RE5 2.593(1) 1_555 1_555 yes
RE3 RE6 2.600(2) 1_555 1_555 yes
RE3 S5 2.391(6) 1_555 1_555 yes
RE3 S6 2.396(7) 1_555 1_555 yes
RE3 S7 2.406(6) 1_555 1_555 yes
RE3 S8 2.387(6) 1_555 1_555 yes
RE3 N13 2.22(2) 1_555 1_555 yes
RE4 RE5 2.604(1) 1_555 1_555 yes
RE4 CL1 2.431(7) 1_555 1_555 yes
RE4 S1 2.386(6) 1_555 1_555 yes
RE4 S4 2.405(6) 1_555 1_555 yes
RE4 S6 2.408(6) 1_555 1_555 yes
RE4 S8 2.415(6) 1_555 1_555 yes
RE5 RE6 2.601(2) 1_555 1_555 yes
RE5 CL2 2.426(6) 1_555 1_555 yes
RE5 S1 2.402(6) 1_555 1_555 yes
RE5 S2 2.407(6) 1_555 1_555 yes
RE5 S5 2.403(7) 1_555 1_555 yes
RE5 S6 2.404(6) 1_555 1_555 yes
RE6 CL3 2.415(7) 1_555 1_555 yes
RE6 S2 2.415(6) 1_555 1_555 yes
RE6 S3 2.400(6) 1_555 1_555 yes
RE6 S5 2.398(6) 1_555 1_555 yes
RE6 S7 2.411(6) 1_555 1_555 yes
N1 C101 1.52(4) 1_555 1_555 yes
N1 C105 1.56(4) 1_555 1_555 yes
N1 C109 1.49(4) 1_555 1_555 yes
N1 C113 1.48(5) 1_555 1_555 yes
N11 C12 1.34(3) 1_555 1_555 yes
N11 C16 1.34(3) 1_555 1_555 yes
N12 C22 1.39(3) 1_555 1_555 yes
N12 C26 1.32(3) 1_555 1_555 yes
N13 C32 1.32(3) 1_555 1_555 yes
N13 C36 1.33(3) 1_555 1_555 yes
C12 C13 1.40(3) 1_555 1_555 yes
C13 C14 1.36(4) 1_555 1_555 yes
C14 C15 1.44(4) 1_555 1_555 yes
C15 C16 1.37(3) 1_555 1_555 yes
C22 C23 1.38(4) 1_555 1_555 yes
C23 C24 1.40(4) 1_555 1_555 yes
C24 C25 1.40(4) 1_555 1_555 yes
C25 C26 1.43(4) 1_555 1_555 yes
C32 C33 1.34(4) 1_555 1_555 yes
C33 C34 1.34(4) 1_555 1_555 yes
C34 C35 1.34(4) 1_555 1_555 yes
C35 C36 1.37(3) 1_555 1_555 yes
C101 C102 1.53(1) 1_555 1_555 yes
C102 C103 1.52(1) 1_555 1_555 yes
C103 C104 1.52(1) 1_555 1_555 yes
C105 C106 1.52(1) 1_555 1_555 yes
C106 C107 1.53(1) 1_555 1_555 yes
C107 C108 1.52(1) 1_555 1_555 yes
C109 C110 1.52(1) 1_555 1_555 yes
C110 C111 1.52(1) 1_555 1_555 yes
C111 C112 1.52(1) 1_555 1_555 yes
C113 C114 1.52(1) 1_555 1_555 yes
C114 C115 1.53(1) 1_555 1_555 yes
C115 C116 1.52(1) 1_555 1_555 yes
